data_7226231
loop_
_publ_author_name
'Martins, Lu\'isa Margarida'
'Hazra, Susanta'
'Guedes da Silva, M. F\'atima C.'
'Pombeiro, Armando J. L.'

_publ_section_title
;
 A Sulfonated Schiff Base Dimethyltin(IV) Coordination Polymer: Synthesis,
 Characterization and Application as a Catalyst for Ultrasound- or
 Microwave-Assisted Baeyer-Villiger Oxidation under Solvent-free
 Conditions
;
_journal_name_full 'RSC Adv.'
_journal_paper_doi 10.1039/C6RA14689A
_journal_year 2016
_chemical_formula_sum 'C16.5 H21 N O6.5 S Sn'
_chemical_formula_weight 488.09
_space_group_crystal_system monoclinic
_space_group_IT_number 15
_space_group_name_Hall '-C 2yc'
_space_group_name_H-M_alt 'C 1 2/c 1'
_symmetry_space_group_name_Hall '-C 2yc'
_symmetry_space_group_name_H-M 'C 1 2/c 1'
_atom_sites_solution_hydrogens mixed
_audit_creation_method SHELXL-2014/7
_audit_update_record
;
2016-06-04 deposited with the CCDC.
2016-08-12 downloaded from the CCDC.
;
_cell_angle_alpha 90
_cell_angle_beta 104.000(2)
_cell_angle_gamma 90
_cell_formula_units_Z 8
_cell_length_a 23.3403(10)
_cell_length_b 11.8569(5)
_cell_length_c 14.2652(6)
_cell_measurement_reflns_used 9944
_cell_measurement_temperature 303(2)
_cell_measurement_theta_max 26.36
_cell_measurement_theta_min 2.30
_cell_volume 3830.5(3)
_computing_cell_refinement 'Bruker SAINT'
_computing_data_collection 'Bruker APEX2'
_computing_data_reduction 'Bruker SAINT'
_computing_molecular_graphics 'Bruker SHELXTL'
_computing_publication_material 'Bruker SHELXTL'
_computing_structure_refinement 'SHELXL-2014 (Sheldrick 2014)'
_computing_structure_solution 'SHELXS-97 (Sheldrick 2008)'
_diffrn_ambient_temperature 303(2)
_diffrn_measured_fraction_theta_full 0.996
_diffrn_measured_fraction_theta_max 0.991
_diffrn_measurement_device_type 'Bruker APEX-II CCD'
_diffrn_measurement_method '\f and \w scans'
_diffrn_radiation_type MoK\a
_diffrn_radiation_wavelength 0.71073
_diffrn_reflns_av_R_equivalents 0.0392
_diffrn_reflns_av_unetI/netI 0.0227
_diffrn_reflns_Laue_measured_fraction_full 0.996
_diffrn_reflns_Laue_measured_fraction_max 0.991
_diffrn_reflns_limit_h_max 29
_diffrn_reflns_limit_h_min -29
_diffrn_reflns_limit_k_max 14
_diffrn_reflns_limit_k_min -14
_diffrn_reflns_limit_l_max 16
_diffrn_reflns_limit_l_min -17
_diffrn_reflns_number 29887
_diffrn_reflns_point_group_measured_fraction_full 0.996
_diffrn_reflns_point_group_measured_fraction_max 0.991
_diffrn_reflns_theta_full 25.242
_diffrn_reflns_theta_max 26.450
_diffrn_reflns_theta_min 2.299
_exptl_absorpt_coefficient_mu 1.478
_exptl_absorpt_correction_T_max 0.829
_exptl_absorpt_correction_T_min 0.791
_exptl_absorpt_correction_type multi-scan
_exptl_absorpt_process_details SADABS
_exptl_crystal_colour Orange
_exptl_crystal_density_diffrn 1.693
_exptl_crystal_description Block
_exptl_crystal_F_000 1960
_exptl_crystal_size_max 0.180
_exptl_crystal_size_mid 0.140
_exptl_crystal_size_min 0.120
_refine_diff_density_max 0.708
_refine_diff_density_min -0.668
_refine_diff_density_rms 0.082
_refine_ls_extinction_method none
_refine_ls_goodness_of_fit_ref 1.046
_refine_ls_hydrogen_treatment mixed
_refine_ls_matrix_type full
_refine_ls_number_parameters 232
_refine_ls_number_reflns 3919
_refine_ls_number_restraints 2
_refine_ls_restrained_S_all 1.046
_refine_ls_R_factor_all 0.0383
_refine_ls_R_factor_gt 0.0293
_refine_ls_shift/su_max 0.001
_refine_ls_shift/su_mean 0.000
_refine_ls_structure_factor_coef Fsqd
_refine_ls_weighting_details 'w=1/[\s^2^(Fo^2^)+(0.0404P)^2^+6.8530P] where P=(Fo^2^+2Fc^2^)/3'
_refine_ls_weighting_scheme calc
_refine_ls_wR_factor_gt 0.0714
_refine_ls_wR_factor_ref 0.0749
_reflns_Friedel_coverage 0.000
_reflns_number_gt 3305
_reflns_number_total 3919
_reflns_threshold_expression 'I > 2\s(I)'
_cod_data_source_file c6ra14689a2.cif
_cod_data_source_block Compound1
_cod_depositor_comments
;
The following automatic conversions were performed:

'_exptl_absorpt_correction_type' value 'Multi-scan' changed to
'multi-scan' according to
/usr/data/users/saulius/crontab/automatic-downloads/rss-feeds/RSC/lib/dictionaries/cif_core.dic
dictionary named 'cif_core.dic' version 2.4.2 from 2011-04-26.

Automatic conversion script
Id: cif_fix_values 4268 2015-11-12 08:31:59Z antanas 
;
_cod_original_formula_sum 'C16.50 H21 N O6.50 S Sn'
_cod_database_code 7226231
_shelx_shelxl_version_number 2014/7
_shelx_space_group_comment
;
The symmetry employed for this shelxl refinement is uniquely defined
by the following loop, which should always be used as a source of
symmetry information in preference to the above space-group names.
They are only intended as comments.
;
_shelx_estimated_absorpt_t_min 0.777
_shelx_estimated_absorpt_t_max 0.843
_platon_squeeze_void_probe_radius 1.20

loop_
_space_group_symop_operation_xyz
'x, y, z'
'-x, y, -z+1/2'
'x+1/2, y+1/2, z'
'-x+1/2, y+1/2, -z+1/2'
'-x, -y, -z'
'x, -y, z-1/2'
'-x+1/2, -y+1/2, -z'
'x+1/2, -y+1/2, z-1/2'

loop_
_atom_site_label
_atom_site_type_symbol
_atom_site_fract_x
_atom_site_fract_y
_atom_site_fract_z
_atom_site_U_iso_or_equiv
_atom_site_adp_type
_atom_site_occupancy
_atom_site_site_symmetry_order
_atom_site_calc_flag
_atom_site_refinement_flags_posn
_atom_site_refinement_flags_adp
C1 C 0.35688(13) 0.7495(2) 0.3971(2) 0.0272(6) Uani 1 1 d . .
C2 C 0.34520(13) 0.8525(2) 0.3461(2) 0.0298(6) Uani 1 1 d . .
C3 C 0.38733(16) 0.9355(3) 0.3621(3) 0.0444(9) Uani 1 1 d . .
H3 H 0.3797 1.0033 0.3286 0.053 Uiso 1 1 calc R U
C4 C 0.44172(18) 0.9194(3) 0.4284(3) 0.0609(12) Uani 1 1 d . .
H4 H 0.4702 0.9758 0.4371 0.073 Uiso 1 1 calc R U
C5 C 0.45335(16) 0.8221(3) 0.4801(3) 0.0506(10) Uani 1 1 d . .
H5 H 0.4892 0.8133 0.5253 0.061 Uiso 1 1 calc R U
C6 C 0.41101(13) 0.7339(3) 0.4655(2) 0.0318(7) Uani 1 1 d . .
C7 C 0.42445(13) 0.6326(3) 0.5191(2) 0.0328(7) Uani 1 1 d . .
H7 H 0.4590 0.6300 0.5680 0.039 Uiso 1 1 calc R U
C8 C 0.40256(13) 0.4421(3) 0.5597(2) 0.0323(7) Uani 1 1 d . .
C9 C 0.41669(15) 0.4494(3) 0.6602(2) 0.0427(8) Uani 1 1 d . .
H9 H 0.4198 0.5194 0.6905 0.051 Uiso 1 1 calc R U
C10 C 0.42589(17) 0.3523(4) 0.7137(3) 0.0557(11) Uani 1 1 d . .
H10 H 0.4359 0.3567 0.7807 0.067 Uiso 1 1 calc R U
C11 C 0.42049(19) 0.2484(4) 0.6696(3) 0.0582(11) Uani 1 1 d . .
H11 H 0.4261 0.1832 0.7069 0.070 Uiso 1 1 calc R U
C12 C 0.40670(17) 0.2406(3) 0.5694(3) 0.0475(9) Uani 1 1 d . .
H12 H 0.4037 0.1703 0.5397 0.057 Uiso 1 1 calc R U
C13 C 0.39754(13) 0.3376(3) 0.5137(2) 0.0317(7) Uani 1 1 d . .
C14 C 0.2094(3) 0.5051(4) 0.4194(3) 0.0735(14) Uani 1 1 d . .
H14A H 0.1973 0.4276 0.4165 0.110 Uiso 1 1 calc R U
H14B H 0.2478 0.5124 0.4626 0.110 Uiso 1 1 calc R U
H14C H 0.1816 0.5503 0.4424 0.110 Uiso 1 1 calc R U
C15 C 0.24985(16) 0.6391(3) 0.1518(3) 0.0444(8) Uani 1 1 d . .
H15A H 0.2913 0.6325 0.1555 0.067 Uiso 1 1 calc R U
H15B H 0.2324 0.5653 0.1472 0.067 Uiso 1 1 calc R U
H15C H 0.2314 0.6825 0.0959 0.067 Uiso 1 1 calc R U
C16 C 0.18422(16) 0.7856(3) 0.3628(3) 0.0424(8) Uani 1 1 d . .
H16A H 0.2088 0.8168 0.4208 0.064 Uiso 1 1 calc R U
H16B H 0.1592 0.8436 0.3278 0.064 Uiso 1 1 calc R U
H16C H 0.1603 0.7264 0.3790 0.064 Uiso 1 1 calc R U
N1 N 0.39146(11) 0.5434(2) 0.50398(19) 0.0311(6) Uani 1 1 d D .
O1 O 0.31533(9) 0.66998(17) 0.37936(16) 0.0322(5) Uani 1 1 d . .
O2 O 0.29295(9) 0.86171(17) 0.28166(17) 0.0371(5) Uani 1 1 d . .
O3 O 0.42924(12) 0.3993(2) 0.36121(18) 0.0505(6) Uani 1 1 d . .
O4 O 0.32487(11) 0.3702(2) 0.34811(19) 0.0516(7) Uani 1 1 d . .
O5 O 0.39003(13) 0.2115(2) 0.3640(2) 0.0538(7) Uani 1 1 d . .
O6 O 0.21187(11) 0.54197(18) 0.32622(17) 0.0384(5) Uani 1 1 d D .
S1 S 0.38489(3) 0.32888(7) 0.38599(6) 0.03294(18) Uani 1 1 d . .
Sn1 Sn 0.23767(2) 0.71995(2) 0.27647(2) 0.02692(8) Uani 1 1 d . .
H1N H 0.3620(12) 0.544(3) 0.456(2) 0.040 Uiso 1 1 d D U
H6E H 0.2122(16) 0.482(2) 0.293(2) 0.040 Uiso 1 1 d D U

loop_
_atom_site_aniso_label
_atom_site_aniso_U_11
_atom_site_aniso_U_22
_atom_site_aniso_U_33
_atom_site_aniso_U_23
_atom_site_aniso_U_13
_atom_site_aniso_U_12
C1 0.0283(14) 0.0294(14) 0.0232(16) -0.0052(12) 0.0049(12) -0.0010(11)
C2 0.0334(15) 0.0273(14) 0.0268(16) -0.0026(12) 0.0037(12) -0.0019(12)
C3 0.0477(19) 0.0339(17) 0.044(2) 0.0028(15) -0.0044(16) -0.0107(15)
C4 0.058(2) 0.044(2) 0.065(3) 0.0066(19) -0.016(2) -0.0270(18)
C5 0.0390(19) 0.049(2) 0.050(2) 0.0021(18) -0.0152(17) -0.0112(16)
C6 0.0293(15) 0.0333(15) 0.0299(17) -0.0053(13) 0.0018(12) -0.0011(12)
C7 0.0295(15) 0.0393(17) 0.0260(17) -0.0020(13) -0.0005(12) 0.0046(13)
C8 0.0303(15) 0.0383(16) 0.0263(16) 0.0035(13) 0.0030(12) 0.0067(13)
C9 0.0428(18) 0.057(2) 0.0265(18) 0.0004(16) 0.0054(14) 0.0080(16)
C10 0.053(2) 0.084(3) 0.028(2) 0.017(2) 0.0071(16) 0.007(2)
C11 0.061(2) 0.067(3) 0.047(3) 0.036(2) 0.0137(19) 0.007(2)
C12 0.054(2) 0.0393(18) 0.051(2) 0.0141(17) 0.0168(18) 0.0003(16)
C13 0.0316(15) 0.0343(16) 0.0283(17) 0.0061(14) 0.0055(12) 0.0025(13)
C14 0.123(4) 0.056(2) 0.050(3) 0.008(2) 0.038(3) -0.019(3)
C15 0.051(2) 0.051(2) 0.0332(19) -0.0101(16) 0.0139(16) -0.0004(16)
C16 0.053(2) 0.0423(19) 0.0345(19) -0.0023(15) 0.0155(16) 0.0148(15)
N1 0.0346(13) 0.0321(13) 0.0226(14) 0.0012(11) -0.0009(11) 0.0058(11)
O1 0.0322(10) 0.0243(10) 0.0338(12) 0.0014(9) -0.0042(9) -0.0028(8)
O2 0.0331(11) 0.0298(11) 0.0400(14) 0.0067(10) -0.0072(10) -0.0022(9)
O3 0.0616(16) 0.0557(15) 0.0340(14) 0.0011(12) 0.0113(12) -0.0177(13)
O4 0.0435(14) 0.0661(17) 0.0379(15) -0.0054(13) -0.0044(11) 0.0132(12)
O5 0.0679(18) 0.0354(13) 0.0576(18) -0.0101(12) 0.0145(14) 0.0012(12)
O6 0.0531(13) 0.0300(11) 0.0311(13) -0.0032(10) 0.0082(11) -0.0054(10)
S1 0.0370(4) 0.0310(4) 0.0282(4) -0.0028(3) 0.0029(3) -0.0002(3)
Sn1 0.02741(11) 0.02834(12) 0.02336(12) -0.00309(8) 0.00290(8) -0.00056(8)

loop_
_atom_type_symbol
_atom_type_description
_atom_type_scat_dispersion_real
_atom_type_scat_dispersion_imag
_atom_type_scat_source
C C 0.0033 0.0016 'International Tables Vol C Tables 4.2.6.8 and 6.1.1.4'
H H 0.0000 0.0000 'International Tables Vol C Tables 4.2.6.8 and 6.1.1.4'
N N 0.0061 0.0033 'International Tables Vol C Tables 4.2.6.8 and 6.1.1.4'
O O 0.0106 0.0060 'International Tables Vol C Tables 4.2.6.8 and 6.1.1.4'
S S 0.1246 0.1234 'International Tables Vol C Tables 4.2.6.8 and 6.1.1.4'
Sn Sn -0.6537 1.4246 'International Tables Vol C Tables 4.2.6.8 and 6.1.1.4'

loop_
_geom_angle_atom_site_label_1
_geom_angle_atom_site_label_2
_geom_angle_atom_site_label_3
_geom_angle
O1 C1 C6 121.9(3)
O1 C1 C2 118.2(3)
C6 C1 C2 119.9(3)
O2 C2 C3 123.5(3)
O2 C2 C1 116.9(3)
C3 C2 C1 119.5(3)
C2 C3 C4 120.8(3)
C2 C3 H3 119.6
C4 C3 H3 119.6
C5 C4 C3 120.7(3)
C5 C4 H4 119.6
C3 C4 H4 119.6
C4 C5 C6 120.3(3)
C4 C5 H5 119.8
C6 C5 H5 119.8
C1 C6 C7 122.0(3)
C1 C6 C5 118.7(3)
C7 C6 C5 119.3(3)
N1 C7 C6 123.8(3)
N1 C7 H7 118.1
C6 C7 H7 118.1
C13 C8 C9 120.8(3)
C13 C8 N1 120.1(3)
C9 C8 N1 119.0(3)
C10 C9 C8 119.1(4)
C10 C9 H9 120.5
C8 C9 H9 120.5
C9 C10 C11 121.0(4)
C9 C10 H10 119.5
C11 C10 H10 119.5
C10 C11 C12 120.1(4)
C10 C11 H11 119.9
C12 C11 H11 119.9
C13 C12 C11 120.0(4)
C13 C12 H12 120.0
C11 C12 H12 120.0
C12 C13 C8 119.0(3)
C12 C13 S1 120.2(3)
C8 C13 S1 120.6(2)
O6 C14 H14A 109.5
O6 C14 H14B 109.5
H14A C14 H14B 109.5
O6 C14 H14C 109.5
H14A C14 H14C 109.5
H14B C14 H14C 109.5
Sn1 C15 H15A 109.5
Sn1 C15 H15B 109.5
H15A C15 H15B 109.5
Sn1 C15 H15C 109.5
H15A C15 H15C 109.5
H15B C15 H15C 109.5
Sn1 C16 H16A 109.5
Sn1 C16 H16B 109.5
H16A C16 H16B 109.5
Sn1 C16 H16C 109.5
H16A C16 H16C 109.5
H16B C16 H16C 109.5
C7 N1 C8 125.0(3)
C7 N1 H1N 118(2)
C8 N1 H1N 117(2)
C1 O1 Sn1 113.24(18)
C2 O2 Sn1 113.93(18)
C14 O6 Sn1 129.3(2)
C14 O6 H6E 106(3)
Sn1 O6 H6E 123(3)
O5 S1 O3 113.88(18)
O5 S1 O4 111.56(17)
O3 S1 O4 113.42(17)
O5 S1 C13 106.19(16)
O3 S1 C13 105.49(15)
O4 S1 C13 105.46(15)
C15 Sn1 C16 152.40(15)
C15 Sn1 O2 100.76(13)
C16 Sn1 O2 97.41(12)
C15 Sn1 O1 100.97(12)
C16 Sn1 O1 103.12(12)
O2 Sn1 O1 77.60(8)
C15 Sn1 O6 86.72(12)
C16 Sn1 O6 85.64(12)
O2 Sn1 O6 154.68(8)
O1 Sn1 O6 77.23(8)

loop_
_geom_bond_atom_site_label_1
_geom_bond_atom_site_label_2
_geom_bond_distance
C1 O1 1.332(4)
C1 C6 1.410(4)
C1 C2 1.414(4)
C2 O2 1.342(3)
C2 C3 1.371(4)
C3 C4 1.400(5)
C3 H3 0.9300
C4 C5 1.362(5)
C4 H4 0.9300
C5 C6 1.419(5)
C5 H5 0.9300
C6 C7 1.417(4)
C7 N1 1.295(4)
C7 H7 0.9300
C8 C13 1.393(4)
C8 C9 1.394(5)
C8 N1 1.429(4)
C9 C10 1.369(5)
C9 H9 0.9300
C10 C11 1.375(7)
C10 H10 0.9300
C11 C12 1.391(6)
C11 H11 0.9300
C12 C13 1.384(5)
C12 H12 0.9300
C13 S1 1.777(3)
C14 O6 1.413(5)
C14 H14A 0.9600
C14 H14B 0.9600
C14 H14C 0.9600
C15 Sn1 2.099(3)
C15 H15A 0.9600
C15 H15B 0.9600
C15 H15C 0.9600
C16 Sn1 2.103(3)
C16 H16A 0.9600
C16 H16B 0.9600
C16 H16C 0.9600
N1 H1N 0.846(18)
O1 Sn1 2.1221(19)
O2 Sn1 2.109(2)
O3 S1 1.439(3)
O4 S1 1.459(2)
O5 S1 1.438(2)
O6 Sn1 2.351(2)
O6 H6E 0.850(18)

loop_
_geom_hbond_atom_site_label_D
_geom_hbond_atom_site_label_H
_geom_hbond_atom_site_label_A
_geom_hbond_distance_DH
_geom_hbond_distance_HA
_geom_hbond_distance_DA
_geom_hbond_angle_DHA
_geom_hbond_site_symmetry_A
C3 H3 O5 0.93 2.52 3.274(4) 138.3 1_565
C7 H7 O3 0.93 2.58 3.449(4) 155.2 5_666
C9 H9 O3 0.93 2.58 3.334(4) 138.8 6_566
N1 H1N O1 0.846(18) 2.01(3) 2.654(3) 132(3) .
N1 H1N O4 0.846(18) 2.59(3) 3.147(4) 125(3) .
O6 H6E O2 0.850(18) 1.772(19) 2.620(3) 175(4) 4_545

loop_
_geom_torsion_atom_site_label_1
_geom_torsion_atom_site_label_2
_geom_torsion_atom_site_label_3
_geom_torsion_atom_site_label_4
_geom_torsion
O1 C1 C2 O2 -1.1(4)
C6 C1 C2 O2 179.7(3)
O1 C1 C2 C3 -179.4(3)
C6 C1 C2 C3 1.5(5)
O2 C2 C3 C4 -178.1(4)
C1 C2 C3 C4 0.0(6)
C2 C3 C4 C5 -1.7(7)
C3 C4 C5 C6 1.9(7)
O1 C1 C6 C7 0.3(5)
C2 C1 C6 C7 179.4(3)
O1 C1 C6 C5 179.6(3)
C2 C1 C6 C5 -1.3(5)
C4 C5 C6 C1 -0.4(6)
C4 C5 C6 C7 179.0(4)
C1 C6 C7 N1 6.7(5)
C5 C6 C7 N1 -172.7(3)
C13 C8 C9 C10 0.3(5)
N1 C8 C9 C10 178.4(3)
C8 C9 C10 C11 -1.0(6)
C9 C10 C11 C12 1.4(6)
C10 C11 C12 C13 -1.0(6)
C11 C12 C13 C8 0.2(5)
C11 C12 C13 S1 175.7(3)
C9 C8 C13 C12 0.1(5)
N1 C8 C13 C12 -178.0(3)
C9 C8 C13 S1 -175.3(3)
N1 C8 C13 S1 6.6(4)
C6 C7 N1 C8 -177.0(3)
C13 C8 N1 C7 -134.4(3)
C9 C8 N1 C7 47.5(5)
C6 C1 O1 Sn1 178.0(2)
C2 C1 O1 Sn1 -1.1(4)
C3 C2 O2 Sn1 -179.0(3)
C1 C2 O2 Sn1 2.8(4)
C12 C13 S1 O5 -3.0(3)
C8 C13 S1 O5 172.4(3)
C12 C13 S1 O3 -124.2(3)
C8 C13 S1 O3 51.2(3)
C12 C13 S1 O4 115.5(3)
C8 C13 S1 O4 -69.1(3)

loop_
_platon_squeeze_void_nr
_platon_squeeze_void_average_x
_platon_squeeze_void_average_y
_platon_squeeze_void_average_z
_platon_squeeze_void_volume
_platon_squeeze_void_count_electrons
_platon_squeeze_void_content
1 0.500 0.115 0.250 85 18 ' '
2 0.500 -0.115 0.750 85 18 ' '
3 1.000 0.385 0.750 85 18 ' '
4 0.000 0.615 0.250 85 18 ' '
